data_4116105
loop_
_publ_author_name
'Kenji Matsuda'
'Masahiro Irie'

_publ_contact_author
;Dr. Kenji Matsuda
Department of Chemistry and Biochemistry,
Graduate School of Engineering,
Kyushu University, 6-10-1 Hakozaki,
Higashi-ku, Fukuoka 812-8581, Japan
;
_publ_contact_author_email ' kmatsuda@cstf.kyushu-u.ac.jp '
_publ_contact_author_fax ' 81(92)6423568 '
_publ_contact_author_phone ' 81(92)6424132 '
_publ_section_title
;
 A Diarylethene with Two Nitronyl Nitroxides: Photoswitching of
 Intramolecular Magnetic Interaction
;
_journal_name_full 'Journal of the American Chemical Society'
_journal_page_first 7195
_journal_page_last 7201
_journal_paper_doi 10.1021/ja000605v
_journal_volume 122
_journal_year 2000
_chemical_formula_sum 'C37 H36 F6 N4 O4 S2'
_chemical_formula_weight 778.82
_chemical_melting_point 504(1)
_chemical_name_common 2a
_chemical_name_systematic
;
1,2-bis[6-(1-oxyl-3-oxide-4,4,5,5-tetramethylimidazolin
-2-yl)-2-methyl-1-benzothiophen-3-yl]hexafluorocyclopentene
;
_space_group_IT_number 2
_symmetry_cell_setting triclinic
_symmetry_space_group_name_Hall '-P 1'
_symmetry_space_group_name_H-M 'P -1'
_atom_sites_solution_hydrogens geom
_atom_sites_solution_primary direct
_atom_sites_solution_secondary difmap
_audit_creation_method SHELXL-97
_cell_angle_alpha 85.023(8)
_cell_angle_beta 72.660(8)
_cell_angle_gamma 71.030(7)
_cell_formula_units_Z 2
_cell_length_a 11.537(5)
_cell_length_b 12.256(5)
_cell_length_c 14.568(6)
_cell_measurement_temperature 297(2)
_cell_measurement_theta_max 28.37
_cell_measurement_theta_min 1.46
_cell_volume 1859.4(14)
_computing_cell_refinement 'Bruker SMART'
_computing_data_collection 'Bruker SMART'
_computing_data_reduction 'Bruker SHELXTL'
_computing_molecular_graphics 'Bruker SHELXTL'
_computing_publication_material 'Bruker SHELXTL'
_computing_structure_refinement 'SHELXL-97 (Sheldrick, 1997)'
_computing_structure_solution 'SHELXS-97 (Sheldrick, 1990)'
_diffrn_ambient_temperature 297(2)
_diffrn_measured_fraction_theta_full 0.926
_diffrn_measured_fraction_theta_max 0.926
_diffrn_measurement_device_type 'CCD area detector'
_diffrn_measurement_method 'phi and omega scans'
_diffrn_radiation_monochromator graphite
_diffrn_radiation_source 'fine-focus sealed tube'
_diffrn_radiation_type MoK\a
_diffrn_radiation_wavelength 0.71073
_diffrn_reflns_av_R_equivalents 0.1125
_diffrn_reflns_av_sigmaI/netI 0.1407
_diffrn_reflns_limit_h_max 15
_diffrn_reflns_limit_h_min -15
_diffrn_reflns_limit_k_max 16
_diffrn_reflns_limit_k_min -16
_diffrn_reflns_limit_l_max 19
_diffrn_reflns_limit_l_min -19
_diffrn_reflns_number 32362
_diffrn_reflns_theta_full 28.37
_diffrn_reflns_theta_max 28.37
_diffrn_reflns_theta_min 1.46
_exptl_absorpt_coefficient_mu 0.218
_exptl_absorpt_correction_type none
_exptl_crystal_colour blue
_exptl_crystal_density_diffrn 1.391
_exptl_crystal_description plate
_exptl_crystal_F_000 808
_exptl_crystal_size_max 0.5
_exptl_crystal_size_mid 0.2
_exptl_crystal_size_min 0.05
_refine_diff_density_max 0.536
_refine_diff_density_min -0.561
_refine_diff_density_rms 0.079
_refine_ls_extinction_method none
_refine_ls_goodness_of_fit_ref 0.929
_refine_ls_hydrogen_treatment mixed
_refine_ls_matrix_type full
_refine_ls_number_parameters 476
_refine_ls_number_reflns 8638
_refine_ls_number_restraints 0
_refine_ls_restrained_S_all 0.929
_refine_ls_R_factor_all 0.2136
_refine_ls_R_factor_gt 0.0859
_refine_ls_shift/su_max 0.001
_refine_ls_shift/su_mean 0.000
_refine_ls_structure_factor_coef Fsqd
_refine_ls_weighting_details 'calc w=1/[\s^2^(Fo^2^)+(0.1458P)^2^+0.0000P] where P=(Fo^2^+2Fc^2^)/3'
_refine_ls_weighting_scheme calc
_refine_ls_wR_factor_gt 0.2112
_refine_ls_wR_factor_ref 0.2704
_reflns_number_gt 3410
_reflns_number_total 8638
_reflns_threshold_expression >2sigma(I)
_cod_data_source_file ja000605v_1.cif
_cod_data_source_block 2a
_cod_original_cell_volume 1859.3(14)
_cod_database_code 4116105

loop_
_symmetry_equiv_pos_as_xyz
'x, y, z'
'-x, -y, -z'

loop_
_atom_site_label
_atom_site_type_symbol
_atom_site_fract_x
_atom_site_fract_y
_atom_site_fract_z
_atom_site_U_iso_or_equiv
_atom_site_adp_type
_atom_site_occupancy
_atom_site_symmetry_multiplicity
_atom_site_calc_flag
_atom_site_refinement_flags
_atom_site_disorder_assembly
_atom_site_disorder_group
S1 S 0.13544(11) 0.43718(13) 0.38760(8) 0.0590(4) Uani 1 1 d . . .
S2 S 0.37916(12) -0.01098(11) 0.12649(10) 0.0619(4) Uani 1 1 d . A .
O1 O -0.1943(4) 0.2369(5) 0.5660(3) 0.119(2) Uani 1 1 d . . .
O2 O -0.4042(3) 0.3668(4) 0.3355(3) 0.0886(14) Uani 1 1 d . . .
O3 O 0.6797(3) -0.1388(4) 0.3433(3) 0.0943(14) Uani 1 1 d . . .
O4 O 0.9303(4) 0.0634(4) 0.1489(4) 0.1167(18) Uani 1 1 d . . .
N1 N -0.2780(3) 0.2599(4) 0.5199(3) 0.0651(12) Uani 1 1 d . . .
N2 N -0.3762(3) 0.3175(4) 0.4109(3) 0.0562(11) Uani 1 1 d . . .
N3 N 0.7758(3) -0.1056(4) 0.2997(3) 0.0607(11) Uani 1 1 d . . .
N4 N 0.8928(4) -0.0079(4) 0.2098(4) 0.0736(13) Uani 1 1 d . . .
F1 F 0.2430(4) 0.6009(3) 0.0633(3) 0.1056(12) Uani 1 1 d . A .
F2 F 0.0888(3) 0.5618(3) 0.0406(3) 0.1090(13) Uani 1 1 d . A .
F3B F 0.3331(6) 0.5422(5) -0.1228(4) 0.084(2) Uiso 0.597(8) 1 d P A 2
F4B F 0.1903(6) 0.4532(5) -0.1032(4) 0.101(2) Uiso 0.597(8) 1 d P A 2
F5 F 0.4861(3) 0.3372(5) -0.0820(3) 0.147(2) Uani 1 1 d . A .
F6 F 0.3476(6) 0.2869(4) -0.1144(3) 0.165(2) Uani 1 1 d . A .
F4A F 0.2817(9) 0.5235(7) -0.1361(6) 0.080(3) Uiso 0.403(8) 1 d P A 1
F3A F 0.4151(8) 0.5129(7) -0.0543(6) 0.089(3) Uiso 0.403(8) 1 d P A 1
C1 C 0.2236(4) 0.4465(4) 0.2694(3) 0.0465(11) Uani 1 1 d . . .
C2 C 0.1738(4) 0.4167(4) 0.2056(3) 0.0400(10) Uani 1 1 d . . .
C3 C 0.0586(4) 0.3866(4) 0.2520(3) 0.0400(10) Uani 1 1 d . . .
C4 C 0.0263(4) 0.3937(4) 0.3526(3) 0.0426(11) Uani 1 1 d . . .
C5 C 0.2346(4) 0.4109(4) 0.1003(3) 0.0396(10) Uani 1 1 d . A .
C6 C 0.2113(4) 0.5162(4) 0.0380(3) 0.0536(13) Uani 1 1 d . . .
C7A C 0.3057(17) 0.4874(15) -0.0474(13) 0.072(5) Uiso 0.403(8) 1 d P A 1
C7B C 0.2803(9) 0.4636(9) -0.0653(7) 0.053(3) Uiso 0.597(8) 1 d P A 2
C8 C 0.3616(5) 0.3506(5) -0.0552(4) 0.0608(14) Uani 1 1 d . . .
C9 C 0.3149(4) 0.3196(4) 0.0479(3) 0.0438(11) Uani 1 1 d . A .
C10 C 0.3041(4) 0.1207(4) 0.0812(3) 0.0516(12) Uani 1 1 d . A .
C11 C 0.3603(4) 0.2012(4) 0.0825(3) 0.0469(11) Uani 1 1 d . . .
C12 C 0.4701(4) 0.1583(4) 0.1189(3) 0.0482(11) Uani 1 1 d . A .
C13 C 0.4892(4) 0.0439(4) 0.1488(3) 0.0486(11) Uani 1 1 d . . .
C14 C -0.0228(4) 0.3561(4) 0.2121(3) 0.0483(12) Uani 1 1 d . . .
H14A H -0.0055 0.3528 0.1456 0.058 Uiso 1 1 calc R . .
C15 C -0.1281(4) 0.3308(4) 0.2708(3) 0.0487(12) Uani 1 1 d . . .
H15A H -0.1811 0.3099 0.2433 0.058 Uiso 1 1 calc R . .
C16 C -0.1577(4) 0.3358(4) 0.3713(3) 0.0450(11) Uani 1 1 d . . .
C17 C -0.0787(4) 0.3670(4) 0.4123(3) 0.0472(11) Uani 1 1 d . . .
H17A H -0.0961 0.3700 0.4787 0.057 Uiso 1 1 calc R . .
C18 C 0.5546(5) 0.2130(4) 0.1269(4) 0.0575(13) Uani 1 1 d . . .
H18A H 0.5439 0.2889 0.1071 0.069 Uiso 1 1 calc R A .
C19 C 0.6549(5) 0.1548(4) 0.1644(4) 0.0613(14) Uani 1 1 d . A .
H19A H 0.7120 0.1916 0.1687 0.074 Uiso 1 1 calc R . .
C20 C 0.6709(4) 0.0412(4) 0.1958(3) 0.0498(12) Uani 1 1 d . . .
C21 C 0.5893(4) -0.0149(4) 0.1881(3) 0.0538(12) Uani 1 1 d . A .
H21A H 0.6000 -0.0906 0.2086 0.065 Uiso 1 1 calc R . .
C22 C 0.3377(4) 0.4863(5) 0.2501(4) 0.0654(15) Uani 1 1 d . . .
H22A H 0.3771 0.4862 0.1820 0.098 Uiso 1 1 calc R . .
H22B H 0.3979 0.4353 0.2805 0.098 Uiso 1 1 calc R . .
H22C H 0.3117 0.5631 0.2754 0.098 Uiso 1 1 calc R . .
C23 C 0.1939(5) 0.1274(5) 0.0439(4) 0.0661(14) Uani 1 1 d . . .
H23A H 0.1614 0.2037 0.0208 0.099 Uiso 1 1 calc R A .
H23B H 0.1275 0.1100 0.0947 0.099 Uiso 1 1 calc R . .
H23C H 0.2224 0.0726 -0.0078 0.099 Uiso 1 1 calc R . .
C24 C -0.2680(4) 0.3059(4) 0.4329(3) 0.0471(11) Uani 1 1 d . . .
C25 C -0.4705(4) 0.2731(4) 0.4868(3) 0.0530(13) Uani 1 1 d . . .
C26 C -0.4001(4) 0.2312(5) 0.5642(3) 0.0598(14) Uani 1 1 d . . .
C27 C -0.4959(7) 0.1826(6) 0.4399(4) 0.104(2) Uani 1 1 d . . .
H27A H -0.4187 0.1189 0.4197 0.157 Uiso 1 1 calc R . .
H27B H -0.5246 0.2147 0.3851 0.157 Uiso 1 1 calc R . .
H27C H -0.5606 0.1563 0.4850 0.157 Uiso 1 1 calc R . .
C28 C -0.5938(5) 0.3734(6) 0.5177(4) 0.090(2) Uani 1 1 d . . .
H28A H -0.6311 0.3943 0.4653 0.135 Uiso 1 1 calc R . .
H28B H -0.5755 0.4382 0.5355 0.135 Uiso 1 1 calc R . .
H28C H -0.6527 0.3510 0.5717 0.135 Uiso 1 1 calc R . .
C29 C -0.4645(6) 0.2947(7) 0.6590(4) 0.103(2) Uani 1 1 d . . .
H29A H -0.4865 0.3763 0.6480 0.155 Uiso 1 1 calc R . .
H29B H -0.4075 0.2732 0.6985 0.155 Uiso 1 1 calc R . .
H29C H -0.5408 0.2751 0.6908 0.155 Uiso 1 1 calc R . .
C30 C -0.3631(6) 0.1016(6) 0.5816(6) 0.122(3) Uani 1 1 d . . .
H30A H -0.3206 0.0834 0.6312 0.183 Uiso 1 1 calc R . .
H30B H -0.3066 0.0614 0.5234 0.183 Uiso 1 1 calc R . .
H30C H -0.4387 0.0784 0.6013 0.183 Uiso 1 1 calc R . .
C31 C 0.7771(4) -0.0209(4) 0.2354(3) 0.0541(12) Uani 1 1 d . A .
C32 C 0.9035(4) -0.1670(5) 0.3126(4) 0.0701(16) Uani 1 1 d . . .
C33 C 0.9758(5) -0.0812(5) 0.2699(5) 0.0785(18) Uani 1 1 d . . .
C34 C 0.8912(6) -0.1933(7) 0.4185(6) 0.122(3) Uani 1 1 d . . .
H34A H 0.8629 -0.1224 0.4539 0.183 Uiso 1 1 calc R . .
H34B H 0.9728 -0.2399 0.4256 0.183 Uiso 1 1 calc R . .
H34C H 0.8301 -0.2341 0.4427 0.183 Uiso 1 1 calc R . .
C35 C 0.9485(7) -0.2792(6) 0.2561(7) 0.131(3) Uani 1 1 d . . .
H35A H 0.9558 -0.2624 0.1894 0.197 Uiso 1 1 calc R . .
H35B H 0.8878 -0.3204 0.2804 0.197 Uiso 1 1 calc R . .
H35C H 1.0303 -0.3257 0.2628 0.197 Uiso 1 1 calc R . .
C36 C 0.9799(8) 0.0012(7) 0.3400(6) 0.127(3) Uani 1 1 d . . .
H36A H 1.0276 0.0507 0.3055 0.190 Uiso 1 1 calc R . .
H36B H 1.0205 -0.0421 0.3863 0.190 Uiso 1 1 calc R . .
H36C H 0.8944 0.0471 0.3724 0.190 Uiso 1 1 calc R . .
C37 C 1.1106(5) -0.1365(7) 0.2021(6) 0.136(3) Uani 1 1 d . . .
H37A H 1.1070 -0.1888 0.1583 0.204 Uiso 1 1 calc R . .
H37B H 1.1670 -0.1780 0.2392 0.204 Uiso 1 1 calc R . .
H37C H 1.1420 -0.0773 0.1663 0.204 Uiso 1 1 calc R . .

loop_
_atom_site_aniso_label
_atom_site_aniso_U_11
_atom_site_aniso_U_22
_atom_site_aniso_U_33
_atom_site_aniso_U_23
_atom_site_aniso_U_13
_atom_site_aniso_U_12
S1 0.0440(7) 0.0982(11) 0.0479(7) 0.0023(7) -0.0189(5) -0.0348(7)
S2 0.0530(8) 0.0594(9) 0.0802(9) 0.0177(7) -0.0256(6) -0.0253(6)
O1 0.072(3) 0.237(6) 0.085(3) 0.088(3) -0.057(2) -0.088(3)
O2 0.059(2) 0.156(4) 0.073(2) 0.054(3) -0.0409(19) -0.056(2)
O3 0.057(2) 0.126(4) 0.112(3) 0.068(3) -0.040(2) -0.048(2)
O4 0.077(3) 0.127(4) 0.159(4) 0.087(4) -0.049(3) -0.057(3)
N1 0.040(2) 0.116(4) 0.050(2) 0.030(2) -0.0225(18) -0.036(2)
N2 0.040(2) 0.090(3) 0.051(2) 0.025(2) -0.0240(18) -0.033(2)
N3 0.035(2) 0.069(3) 0.074(3) 0.026(2) -0.0158(19) -0.018(2)
N4 0.046(2) 0.077(3) 0.101(4) 0.035(3) -0.028(2) -0.025(2)
F1 0.158(4) 0.070(2) 0.119(3) 0.034(2) -0.069(3) -0.058(2)
F2 0.0536(19) 0.121(3) 0.131(3) 0.062(2) -0.0367(19) -0.0061(19)
F5 0.057(2) 0.225(5) 0.101(3) 0.078(3) 0.0071(19) -0.014(3)
F6 0.334(7) 0.154(4) 0.047(2) 0.013(2) -0.038(3) -0.149(5)
C1 0.030(2) 0.065(3) 0.050(3) 0.005(2) -0.0164(19) -0.019(2)
C2 0.029(2) 0.047(3) 0.044(2) 0.009(2) -0.0128(18) -0.0115(19)
C3 0.029(2) 0.050(3) 0.041(2) 0.007(2) -0.0133(18) -0.0114(19)
C4 0.030(2) 0.060(3) 0.042(3) 0.007(2) -0.0154(18) -0.017(2)
C5 0.028(2) 0.049(3) 0.048(3) 0.014(2) -0.0176(19) -0.018(2)
C6 0.036(2) 0.057(3) 0.064(3) 0.013(3) -0.017(2) -0.010(2)
C8 0.061(3) 0.077(4) 0.045(3) 0.012(3) -0.012(2) -0.029(3)
C9 0.042(2) 0.052(3) 0.042(2) 0.011(2) -0.017(2) -0.020(2)
C10 0.046(3) 0.059(3) 0.050(3) 0.013(2) -0.012(2) -0.022(2)
C11 0.042(2) 0.054(3) 0.040(2) 0.006(2) -0.0067(19) -0.017(2)
C12 0.045(3) 0.053(3) 0.046(3) 0.011(2) -0.015(2) -0.017(2)
C13 0.045(3) 0.053(3) 0.049(3) 0.010(2) -0.012(2) -0.021(2)
C14 0.043(2) 0.073(3) 0.036(2) 0.011(2) -0.0180(19) -0.025(2)
C15 0.039(2) 0.069(3) 0.050(3) 0.011(2) -0.022(2) -0.027(2)
C16 0.031(2) 0.067(3) 0.041(2) 0.013(2) -0.0159(18) -0.020(2)
C17 0.039(2) 0.069(3) 0.038(2) 0.005(2) -0.0140(19) -0.021(2)
C18 0.058(3) 0.046(3) 0.079(3) 0.016(3) -0.034(3) -0.021(2)
C19 0.059(3) 0.056(3) 0.081(4) 0.018(3) -0.034(3) -0.026(3)
C20 0.045(3) 0.049(3) 0.055(3) 0.007(2) -0.015(2) -0.015(2)
C21 0.049(3) 0.048(3) 0.060(3) 0.017(2) -0.013(2) -0.016(2)
C22 0.046(3) 0.097(4) 0.068(3) 0.008(3) -0.024(2) -0.038(3)
C23 0.053(3) 0.080(4) 0.068(3) 0.014(3) -0.020(3) -0.025(3)
C24 0.034(2) 0.068(3) 0.042(3) 0.011(2) -0.0146(19) -0.019(2)
C25 0.041(3) 0.080(4) 0.048(3) 0.014(2) -0.015(2) -0.033(3)
C26 0.039(3) 0.093(4) 0.055(3) 0.022(3) -0.016(2) -0.033(3)
C27 0.129(6) 0.139(6) 0.081(4) 0.001(4) -0.019(4) -0.099(5)
C28 0.035(3) 0.127(5) 0.086(4) 0.026(4) -0.015(3) -0.007(3)
C29 0.079(4) 0.195(8) 0.048(3) -0.004(4) -0.015(3) -0.061(5)
C30 0.083(5) 0.123(6) 0.160(7) 0.075(5) -0.042(5) -0.045(4)
C31 0.043(3) 0.060(3) 0.058(3) 0.014(3) -0.017(2) -0.017(2)
C32 0.039(3) 0.066(4) 0.096(4) 0.031(3) -0.020(3) -0.012(3)
C33 0.043(3) 0.069(4) 0.122(5) 0.025(4) -0.034(3) -0.013(3)
C34 0.075(4) 0.166(7) 0.140(7) 0.082(6) -0.066(4) -0.048(5)
C35 0.084(5) 0.060(4) 0.215(9) -0.005(5) -0.004(5) -0.010(4)
C36 0.145(7) 0.097(6) 0.179(8) 0.023(5) -0.110(6) -0.038(5)
C37 0.041(4) 0.131(6) 0.207(9) 0.062(6) -0.010(4) -0.027(4)

loop_
_atom_type_symbol
_atom_type_description
_atom_type_scat_dispersion_real
_atom_type_scat_dispersion_imag
_atom_type_scat_source
C C 0.0033 0.0016 'International Tables Vol C Tables 4.2.6.8 and 6.1.1.4'
H H 0.0000 0.0000 'International Tables Vol C Tables 4.2.6.8 and 6.1.1.4'
N N 0.0061 0.0033 'International Tables Vol C Tables 4.2.6.8 and 6.1.1.4'
O O 0.0106 0.0060 'International Tables Vol C Tables 4.2.6.8 and 6.1.1.4'
F F 0.0171 0.0103 'International Tables Vol C Tables 4.2.6.8 and 6.1.1.4'
S S 0.1246 0.1234 'International Tables Vol C Tables 4.2.6.8 and 6.1.1.4'

loop_
_geom_angle_atom_site_label_1
_geom_angle_atom_site_label_2
_geom_angle_atom_site_label_3
_geom_angle
C4 S1 C1 92.3(2)
C13 S2 C10 91.5(2)
O1 N1 C24 126.3(4)
O1 N1 C26 119.3(4)
C24 N1 C26 114.4(4)
O2 N2 C24 125.1(4)
O2 N2 C25 120.8(3)
C24 N2 C25 113.9(4)
O3 N3 C31 126.3(4)
O3 N3 C32 120.6(4)
C31 N3 C32 113.0(4)
O4 N4 C31 126.4(4)
O4 N4 C33 121.5(4)
C31 N4 C33 111.8(4)
C2 C1 C22 128.8(4)
C2 C1 S1 112.3(3)
C22 C1 S1 118.9(3)
C1 C2 C3 112.6(4)
C1 C2 C5 123.2(4)
C3 C2 C5 124.1(4)
C14 C3 C4 117.8(4)
C14 C3 C2 130.1(4)
C4 C3 C2 112.1(4)
C17 C4 C3 122.5(4)
C17 C4 S1 126.7(3)
C3 C4 S1 110.7(3)
C9 C5 C2 127.6(4)
C9 C5 C6 110.6(4)
C2 C5 C6 121.8(4)
F1 C6 F2 105.3(4)
F1 C6 C7A 97.7(9)
F2 C6 C7A 121.4(9)
F1 C6 C5 113.6(4)
F2 C6 C5 112.4(4)
C7A C6 C5 105.7(8)
F1 C6 C7B 118.3(6)
F2 C6 C7B 104.9(5)
C7A C6 C7B 22.2(8)
C5 C6 C7B 102.2(5)
C6 C7A F3A 116.0(15)
C6 C7A F4A 121.7(14)
F3A C7A F4A 103.3(13)
C6 C7A C8 108.1(11)
F3A C7A C8 99.8(11)
F4A C7A C8 105.2(13)
F4B C7B F3B 106.0(8)
F4B C7B C8 107.7(9)
F3B C7B C8 119.1(7)
F4B C7B C6 108.0(7)
F3B C7B C6 108.6(8)
C8 C7B C6 107.0(7)
F6 C8 F5 104.7(5)
F6 C8 C7B 105.3(7)
F5 C8 C7B 115.7(6)
F6 C8 C9 113.3(4)
F5 C8 C9 112.1(4)
C7B C8 C9 105.8(5)
F6 C8 C7A 125.9(9)
F5 C8 C7A 99.9(8)
C7B C8 C7A 21.9(7)
C9 C8 C7A 100.3(7)
C5 C9 C11 126.8(4)
C5 C9 C8 111.4(4)
C11 C9 C8 121.8(4)
C11 C10 C23 130.1(4)
C11 C10 S2 112.3(4)
C23 C10 S2 117.6(4)
C10 C11 C12 113.1(4)
C10 C11 C9 122.8(4)
C12 C11 C9 124.0(4)
C18 C12 C13 118.5(4)
C18 C12 C11 129.7(4)
C13 C12 C11 111.7(4)
C12 C13 C21 121.6(4)
C12 C13 S2 111.3(3)
C21 C13 S2 127.1(4)
C15 C14 C3 120.1(4)
C14 C15 C16 121.5(4)
C17 C16 C15 119.2(4)
C17 C16 C24 119.7(4)
C15 C16 C24 121.0(4)
C4 C17 C16 118.8(4)
C12 C18 C19 120.1(4)
C18 C19 C20 120.6(5)
C21 C20 C19 120.4(4)
C21 C20 C31 118.8(4)
C19 C20 C31 120.7(4)
C20 C21 C13 118.7(4)
N1 C24 N2 107.9(4)
N1 C24 C16 126.2(4)
N2 C24 C16 126.0(4)
C27 C25 N2 107.1(4)
C27 C25 C28 108.6(5)
N2 C25 C28 107.1(4)
C27 C25 C26 116.4(5)
N2 C25 C26 101.9(3)
C28 C25 C26 114.9(4)
C29 C26 N1 107.3(4)
C29 C26 C30 109.5(5)
N1 C26 C30 107.2(4)
C29 C26 C25 115.1(5)
N1 C26 C25 101.8(3)
C30 C26 C25 115.1(5)
N4 C31 N3 108.5(4)
N4 C31 C20 126.3(4)
N3 C31 C20 125.0(4)
N3 C32 C35 104.4(5)
N3 C32 C34 109.9(4)
C35 C32 C34 109.6(6)
N3 C32 C33 101.5(4)
C35 C32 C33 115.4(5)
C34 C32 C33 115.1(6)
N4 C33 C36 106.0(5)
N4 C33 C32 100.9(4)
C36 C33 C32 116.6(6)
N4 C33 C37 108.0(5)
C36 C33 C37 110.2(6)
C32 C33 C37 114.1(5)

loop_
_geom_bond_atom_site_label_1
_geom_bond_atom_site_label_2
_geom_bond_distance
S1 C4 1.732(4)
S1 C1 1.735(4)
S2 C13 1.735(5)
S2 C10 1.743(5)
O1 N1 1.280(5)
O2 N2 1.282(5)
O3 N3 1.275(5)
O4 N4 1.273(5)
N1 C24 1.331(5)
N1 C26 1.504(5)
N2 C24 1.341(5)
N2 C25 1.506(5)
N3 C31 1.337(6)
N3 C32 1.481(6)
N4 C31 1.332(6)
N4 C33 1.514(7)
F1 C6 1.320(6)
F2 C6 1.330(5)
F3B C7B 1.392(13)
F4B C7B 1.356(12)
F5 C8 1.330(6)
F6 C8 1.289(6)
F4A C7A 1.41(2)
F3A C7A 1.37(2)
C1 C2 1.356(6)
C1 C22 1.492(6)
C2 C3 1.450(5)
C2 C5 1.481(6)
C3 C14 1.397(6)
C3 C4 1.402(6)
C4 C17 1.382(6)
C5 C9 1.321(6)
C5 C6 1.510(6)
C6 C7A 1.370(17)
C6 C7B 1.560(11)
C7A C8 1.589(18)
C7B C8 1.421(11)
C8 C9 1.498(6)
C9 C11 1.473(6)
C10 C11 1.350(6)
C10 C23 1.501(6)
C11 C12 1.443(6)
C12 C18 1.385(6)
C12 C13 1.399(6)
C13 C21 1.400(6)
C14 C15 1.373(6)
C15 C16 1.403(6)
C16 C17 1.387(6)
C16 C24 1.456(6)
C18 C19 1.385(7)
C19 C20 1.398(6)
C20 C21 1.367(6)
C20 C31 1.467(6)
C25 C27 1.496(7)
C25 C28 1.522(7)
C25 C26 1.540(6)
C26 C29 1.504(8)
C26 C30 1.525(8)
C32 C35 1.522(9)
C32 C34 1.522(9)
C32 C33 1.528(7)
C33 C36 1.518(9)
C33 C37 1.540(8)

loop_
_geom_torsion_atom_site_label_1
_geom_torsion_atom_site_label_2
_geom_torsion_atom_site_label_3
_geom_torsion_atom_site_label_4
_geom_torsion
C4 S1 C1 C2 -0.7(4)
C4 S1 C1 C22 178.2(4)
C22 C1 C2 C3 -177.7(5)
S1 C1 C2 C3 1.1(5)
C22 C1 C2 C5 4.8(8)
S1 C1 C2 C5 -176.4(3)
C1 C2 C3 C14 177.2(5)
C5 C2 C3 C14 -5.3(7)
C1 C2 C3 C4 -0.9(5)
C5 C2 C3 C4 176.6(4)
C14 C3 C4 C17 2.8(7)
C2 C3 C4 C17 -178.8(4)
C14 C3 C4 S1 -178.0(3)
C2 C3 C4 S1 0.4(5)
C1 S1 C4 C17 179.4(4)
C1 S1 C4 C3 0.2(4)
C1 C2 C5 C9 93.6(6)
C3 C2 C5 C9 -83.6(6)
C1 C2 C5 C6 -85.3(5)
C3 C2 C5 C6 97.5(5)
C9 C5 C6 F1 -120.8(4)
C2 C5 C6 F1 58.3(5)
C9 C5 C6 F2 119.7(5)
C2 C5 C6 F2 -61.2(6)
C9 C5 C6 C7A -14.8(11)
C2 C5 C6 C7A 164.3(10)
C9 C5 C6 C7B 7.8(6)
C2 C5 C6 C7B -173.1(5)
F1 C6 C7A F3A 25.9(13)
F2 C6 C7A F3A 139.2(10)
C5 C6 C7A F3A -91.3(13)
C7B C6 C7A F3A -175(3)
F1 C6 C7A F4A -101.2(17)
F2 C6 C7A F4A 12(2)
C5 C6 C7A F4A 141.5(15)
C7B C6 C7A F4A 58(2)
F1 C6 C7A C8 137.1(11)
F2 C6 C7A C8 -109.7(11)
C5 C6 C7A C8 19.8(14)
C7B C6 C7A C8 -64(2)
F1 C6 C7B F4B -134.4(7)
F2 C6 C7B F4B -17.4(8)
C7A C6 C7B F4B -158(3)
C5 C6 C7B F4B 100.1(7)
F1 C6 C7B F3B -19.8(10)
F2 C6 C7B F3B 97.2(8)
C7A C6 C7B F3B -44(2)
C5 C6 C7B F3B -145.4(7)
F1 C6 C7B C8 110.0(7)
F2 C6 C7B C8 -133.1(7)
C7A C6 C7B C8 86(2)
C5 C6 C7B C8 -15.6(8)
F4B C7B C8 F6 21.6(8)
F3B C7B C8 F6 -98.9(10)
C6 C7B C8 F6 137.5(6)
F4B C7B C8 F5 136.7(6)
F3B C7B C8 F5 16.1(13)
C6 C7B C8 F5 -107.5(7)
F4B C7B C8 C9 -98.6(7)
F3B C7B C8 C9 140.8(9)
C6 C7B C8 C9 17.3(8)
F4B C7B C8 C7A -177(3)
F3B C7B C8 C7A 63(2)
C6 C7B C8 C7A -61(2)
C6 C7A C8 F6 110.9(12)
F3A C7A C8 F6 -127.4(10)
F4A C7A C8 F6 -20.6(16)
C6 C7A C8 F5 -132.8(11)
F3A C7A C8 F5 -11.1(11)
F4A C7A C8 F5 95.8(12)
C6 C7A C8 C7B 89(3)
F3A C7A C8 C7B -149(3)
F4A C7A C8 C7B -42.5(18)
C6 C7A C8 C9 -18.0(14)
F3A C7A C8 C9 103.7(9)
F4A C7A C8 C9 -149.4(11)
C2 C5 C9 C11 1.4(7)
C6 C5 C9 C11 -179.5(4)
C2 C5 C9 C8 -176.4(4)
C6 C5 C9 C8 2.6(5)
F6 C8 C9 C5 -127.9(5)
F5 C8 C9 C5 113.9(5)
C7B C8 C9 C5 -13.1(7)
C7A C8 C9 C5 8.7(9)
F6 C8 C9 C11 54.1(7)
F5 C8 C9 C11 -64.1(6)
C7B C8 C9 C11 169.0(6)
C7A C8 C9 C11 -169.3(8)
C13 S2 C10 C11 0.4(4)
C13 S2 C10 C23 178.0(4)
C23 C10 C11 C12 -176.0(4)
S2 C10 C11 C12 1.3(5)
C23 C10 C11 C9 2.7(7)
S2 C10 C11 C9 179.9(3)
C5 C9 C11 C10 94.2(6)
C8 C9 C11 C10 -88.2(6)
C5 C9 C11 C12 -87.3(6)
C8 C9 C11 C12 90.3(6)
C10 C11 C12 C18 176.7(5)
C9 C11 C12 C18 -1.9(7)
C10 C11 C12 C13 -2.9(5)
C9 C11 C12 C13 178.5(4)
C18 C12 C13 C21 1.3(7)
C11 C12 C13 C21 -179.0(4)
C18 C12 C13 S2 -176.6(4)
C11 C12 C13 S2 3.1(5)
C10 S2 C13 C12 -2.0(4)
C10 S2 C13 C21 -179.8(4)
C4 C3 C14 C15 -1.9(7)
C2 C3 C14 C15 -179.9(4)
C3 C14 C15 C16 0.6(7)
C14 C15 C16 C17 0.1(7)
C14 C15 C16 C24 -178.4(4)
C3 C4 C17 C16 -2.2(7)
S1 C4 C17 C16 178.7(4)
C15 C16 C17 C4 0.7(7)
C24 C16 C17 C4 179.2(4)
C13 C12 C18 C19 -0.4(7)
C11 C12 C18 C19 -179.9(5)
C12 C18 C19 C20 -1.0(8)
C18 C19 C20 C21 1.3(8)
C18 C19 C20 C31 179.9(5)
C19 C20 C21 C13 -0.4(7)
C31 C20 C21 C13 -179.0(4)
C12 C13 C21 C20 -1.0(7)
S2 C13 C21 C20 176.6(4)
O1 N1 C24 N2 -179.2(6)
C26 N1 C24 N2 2.3(6)
O1 N1 C24 C16 2.2(9)
C26 N1 C24 C16 -176.2(5)
O2 N2 C24 N1 174.5(5)
C25 N2 C24 N1 -1.8(6)
O2 N2 C24 C16 -7.0(8)
C25 N2 C24 C16 176.7(4)
C17 C16 C24 N1 -29.2(7)
C15 C16 C24 N1 149.3(5)
C17 C16 C24 N2 152.5(5)
C15 C16 C24 N2 -29.0(7)
O2 N2 C25 C27 61.5(6)
C24 N2 C25 C27 -122.0(5)
O2 N2 C25 C28 -54.8(6)
C24 N2 C25 C28 121.7(5)
O2 N2 C25 C26 -175.8(5)
C24 N2 C25 C26 0.7(5)
O1 N1 C26 C29 58.4(7)
C24 N1 C26 C29 -123.0(5)
O1 N1 C26 C30 -59.1(7)
C24 N1 C26 C30 119.5(5)
O1 N1 C26 C25 179.6(5)
C24 N1 C26 C25 -1.8(6)
C27 C25 C26 C29 -127.7(5)
N2 C25 C26 C29 116.2(5)
C28 C25 C26 C29 0.8(6)
C27 C25 C26 N1 116.7(5)
N2 C25 C26 N1 0.6(5)
C28 C25 C26 N1 -114.9(5)
C27 C25 C26 C30 1.1(6)
N2 C25 C26 C30 -115.0(5)
C28 C25 C26 C30 129.5(5)
O4 N4 C31 N3 178.8(6)
C33 N4 C31 N3 -7.0(6)
O4 N4 C31 C20 2.6(9)
C33 N4 C31 C20 176.8(5)
O3 N3 C31 N4 176.8(5)
C32 N3 C31 N4 -7.3(6)
O3 N3 C31 C20 -6.9(8)
C32 N3 C31 C20 169.0(5)
C21 C20 C31 N4 146.3(5)
C19 C20 C31 N4 -32.3(8)
C21 C20 C31 N3 -29.3(7)
C19 C20 C31 N3 152.1(5)
O3 N3 C32 C35 73.5(6)
C31 N3 C32 C35 -102.6(6)
O3 N3 C32 C34 -43.9(7)
C31 N3 C32 C34 139.9(5)
O3 N3 C32 C33 -166.2(5)
C31 N3 C32 C33 17.7(6)
O4 N4 C33 C36 69.8(7)
C31 N4 C33 C36 -104.7(6)
O4 N4 C33 C32 -168.2(6)
C31 N4 C33 C32 17.3(6)
O4 N4 C33 C37 -48.3(8)
C31 N4 C33 C37 137.2(6)
N3 C32 C33 N4 -19.2(6)
C35 C32 C33 N4 93.0(6)
C34 C32 C33 N4 -137.8(5)
N3 C32 C33 C36 95.1(6)
C35 C32 C33 C36 -152.8(6)
C34 C32 C33 C36 -23.5(7)
N3 C32 C33 C37 -134.7(6)
C35 C32 C33 C37 -22.5(8)
C34 C32 C33 C37 106.8(7)
